data_4078541
loop_
_publ_author_name
'Sanden, Tanja'
'Gamer, Michael T.'
'Fagin, Anatoly A.'
'Chudakova, Valentina A.'
'Konchenko, Sergey N.'
'Fedushkin, Igor L.'
'Roesky, Peter W.'

_publ_section_title
;
 Synthesis of Unsupported Ln--Ga Bonds by Salt Metathesis and Ga--Ga Bond
 Reduction
;
_journal_issue 11
_journal_name_full Organometallics
_journal_page_first 4331
_journal_paper_doi 10.1021/om300309b
_journal_volume 31
_journal_year 2012
_chemical_formula_moiety 'C88 H112 Ga2 N4 O4 Sm, 2(C4 H8 O), C7 H8'
_chemical_formula_sum 'C103 H136 Ga2 N4 O6 Sm'
_chemical_formula_weight 1815.95
_chemical_name_systematic
; 
 ? 
;
_space_group_IT_number 14
_space_group_name_Hall '-P 2yn'
_symmetry_cell_setting monoclinic
_symmetry_Int_Tables_number 14
_symmetry_space_group_name_Hall '-P 2yn'
_symmetry_space_group_name_H-M 'P 1 21/n 1'
_atom_sites_solution_hydrogens geom
_atom_sites_solution_primary direct
_atom_sites_solution_secondary difmap
_audit_creation_method SHELXL-97
_cell_angle_alpha 90.00
_cell_angle_beta 99.393(4)
_cell_angle_gamma 90.00
_cell_formula_units_Z 2
_cell_length_a 12.7406(7)
_cell_length_b 15.4964(5)
_cell_length_c 24.3631(11)
_cell_measurement_reflns_used 14943
_cell_measurement_temperature 150(2)
_cell_measurement_theta_max 29.51
_cell_measurement_theta_min 1.56
_cell_volume 4745.6(4)
_computing_cell_refinement 'STOE X-AREA, PLATON (A.L.Spek, 2005)'
_computing_data_collection 'STOE X-AREA'
_computing_data_reduction 'STOE X-RED, PLATON (A.L.Spek, 2005)'
_computing_molecular_graphics
;
Diamond 2.1e/3

O. V. Dolomanov, L. J. Bourhis, R. J. Gildea, J. A. K. Howard and H. Puschmann,
OLEX2: a complete structure solution, refinement and analysis program.
J. Appl. Cryst. (2009). 42, 339-341.
;
_computing_publication_material
;
O. V. Dolomanov, L. J. Bourhis, R. J. Gildea, J. A. K. Howard and H. Puschmann,
OLEX2: a complete structure solution, refinement and analysis program.
J. Appl. Cryst. (2009). 42, 339-341.

Microsoft Word
;
_computing_structure_refinement
;
XL, G.M. Sheldrick, Acta Cryst.
(2008). A64, 112-122
;
_computing_structure_solution 'SHELXS-97 (Sheldrick, 1997)'
_diffrn_ambient_temperature 150(2)
_diffrn_measured_fraction_theta_full 0.993
_diffrn_measured_fraction_theta_max 0.993
_diffrn_measurement_device_type 'STOE IPDS 2'
_diffrn_measurement_method 'area detector'
_diffrn_radiation_monochromator graphite
_diffrn_radiation_source 'fine-focus sealed tube'
_diffrn_radiation_type MoK\a
_diffrn_radiation_wavelength 0.71073
_diffrn_reflns_av_R_equivalents 0.0347
_diffrn_reflns_av_sigmaI/netI 0.0483
_diffrn_reflns_limit_h_max 15
_diffrn_reflns_limit_h_min -15
_diffrn_reflns_limit_k_max 18
_diffrn_reflns_limit_k_min -16
_diffrn_reflns_limit_l_max 29
_diffrn_reflns_limit_l_min -20
_diffrn_reflns_number 18069
_diffrn_reflns_theta_full 25.25
_diffrn_reflns_theta_max 25.25
_diffrn_reflns_theta_min 1.56
_exptl_absorpt_coefficient_mu 1.228
_exptl_absorpt_correction_T_max 0.8714
_exptl_absorpt_correction_T_min 0.7332
_exptl_absorpt_correction_type integration
_exptl_absorpt_process_details 'STOE X-RED & X-SHAPE'
_exptl_crystal_colour 'dark green'
_exptl_crystal_density_diffrn 1.271
_exptl_crystal_density_method 'not measured'
_exptl_crystal_description fragment
_exptl_crystal_F_000 1908
_exptl_crystal_size_max 0.302
_exptl_crystal_size_mid 0.247
_exptl_crystal_size_min 0.202
_refine_diff_density_max 0.580
_refine_diff_density_min -0.327
_refine_diff_density_rms 0.055
_refine_ls_extinction_method none
_refine_ls_goodness_of_fit_ref 0.910
_refine_ls_hydrogen_treatment constr
_refine_ls_matrix_type full
_refine_ls_number_parameters 541
_refine_ls_number_reflns 8536
_refine_ls_number_restraints 4
_refine_ls_restrained_S_all 0.911
_refine_ls_R_factor_all 0.0539
_refine_ls_R_factor_gt 0.0333
_refine_ls_shift/su_max 0.001
_refine_ls_shift/su_mean 0.000
_refine_ls_structure_factor_coef Fsqd
_refine_ls_weighting_details 'calc w=1/[\s^2^(Fo^2^)+(0.0413P)^2^+0.0000P] where P=(Fo^2^+2Fc^2^)/3'
_refine_ls_weighting_scheme calc
_refine_ls_wR_factor_gt 0.0699
_refine_ls_wR_factor_ref 0.0749
_reflns_number_gt 6215
_reflns_number_total 8536
_reflns_threshold_expression >2sigma(I)
_cod_data_source_file om300309b_si_002.cif
_cod_data_source_block 1'
_cod_original_sg_symbol_H-M 'P 21/n'
_cod_database_code 4078541

loop_
_symmetry_equiv_pos_as_xyz
'x, y, z'
'-x+1/2, y+1/2, -z+1/2'
'-x, -y, -z'
'x-1/2, -y-1/2, z-1/2'

loop_
_atom_site_label
_atom_site_type_symbol
_atom_site_fract_x
_atom_site_fract_y
_atom_site_fract_z
_atom_site_U_iso_or_equiv
_atom_site_adp_type
_atom_site_occupancy
_atom_site_symmetry_multiplicity
_atom_site_calc_flag
_atom_site_refinement_flags
_atom_site_disorder_assembly
_atom_site_disorder_group
Sm Sm 0.5000 0.5000 1.0000 0.03839(7) Uani 1 2 d S . .
Ga Ga 0.49023(3) 0.37683(2) 0.886446(14) 0.04184(9) Uani 1 1 d . . .
O1 O 0.40343(18) 0.62475(14) 0.94741(9) 0.0519(5) Uani 1 1 d . . .
O2 O 0.67796(18) 0.55896(16) 0.98558(12) 0.0663(7) Uani 1 1 d . . .
O3 O 0.8142(4) 0.2762(2) 0.6340(2) 0.1281(15) Uani 1 1 d . . .
N1 N 0.54585(17) 0.26733(14) 0.86204(10) 0.0366(5) Uani 1 1 d . . .
N2 N 0.42942(17) 0.38920(14) 0.80794(10) 0.0362(5) Uani 1 1 d . . .
C1 C 0.51533(19) 0.25544(18) 0.80555(12) 0.0341(6) Uani 1 1 d . . .
C2 C 0.45513(19) 0.32050(17) 0.77681(12) 0.0334(6) Uani 1 1 d . . .
C3 C 0.43433(19) 0.29939(18) 0.71777(12) 0.0347(6) Uani 1 1 d . . .
C4 C 0.3835(2) 0.3366(2) 0.66931(13) 0.0435(7) Uani 1 1 d . . .
H4 H 0.3484 0.3906 0.6701 0.052 Uiso 1 1 calc R . .
C5 C 0.3843(2) 0.2928(2) 0.61788(14) 0.0514(8) Uani 1 1 d . . .
H5 H 0.3491 0.3186 0.5845 0.062 Uiso 1 1 calc R . .
C6 C 0.4340(3) 0.2146(2) 0.61456(14) 0.0517(8) Uani 1 1 d . . .
H6 H 0.4331 0.1877 0.5795 0.062 Uiso 1 1 calc R . .
C7 C 0.4869(2) 0.1742(2) 0.66391(13) 0.0429(7) Uani 1 1 d . . .
C8 C 0.5437(2) 0.0939(2) 0.66793(15) 0.0489(8) Uani 1 1 d . . .
H8 H 0.5462 0.0605 0.6355 0.059 Uiso 1 1 calc R . .
C9 C 0.5936(2) 0.0660(2) 0.71828(15) 0.0472(8) Uani 1 1 d . . .
H9 H 0.6316 0.0130 0.7200 0.057 Uiso 1 1 calc R . .
C10 C 0.5919(2) 0.11204(19) 0.76857(14) 0.0422(7) Uani 1 1 d . . .
H10 H 0.6279 0.0904 0.8030 0.051 Uiso 1 1 calc R . .
C11 C 0.5368(2) 0.18887(18) 0.76628(12) 0.0355(6) Uani 1 1 d . . .
C12 C 0.4856(2) 0.21758(18) 0.71315(12) 0.0358(6) Uani 1 1 d . . .
C13 C 0.6033(2) 0.20126(19) 0.89538(12) 0.0384(7) Uani 1 1 d . . .
C14 C 0.5491(2) 0.12871(19) 0.91111(13) 0.0429(7) Uani 1 1 d . . .
C15 C 0.6065(3) 0.0680(2) 0.94649(15) 0.0571(9) Uani 1 1 d . . .
H15 H 0.5710 0.0189 0.9580 0.069 Uiso 1 1 calc R . .
C16 C 0.7144(3) 0.0787(3) 0.96497(16) 0.0666(11) Uani 1 1 d . . .
H16 H 0.7521 0.0372 0.9893 0.080 Uiso 1 1 calc R . .
C17 C 0.7672(3) 0.1485(2) 0.94859(16) 0.0600(10) Uani 1 1 d . . .
H17 H 0.8415 0.1540 0.9611 0.072 Uiso 1 1 calc R . .
C18 C 0.7140(2) 0.2118(2) 0.91381(13) 0.0435(7) Uani 1 1 d . . .
C19 C 0.4301(2) 0.1171(2) 0.89211(15) 0.0505(8) Uani 1 1 d . . .
H19 H 0.4110 0.1469 0.8554 0.061 Uiso 1 1 calc R . .
C20 C 0.3953(3) 0.0232(2) 0.88412(19) 0.0711(11) Uani 1 1 d . . .
H20A H 0.4395 -0.0060 0.8604 0.107 Uiso 1 1 calc R . .
H20B H 0.3206 0.0208 0.8664 0.107 Uiso 1 1 calc R . .
H20C H 0.4036 -0.0056 0.9204 0.107 Uiso 1 1 calc R . .
C21 C 0.3678(3) 0.1611(3) 0.9332(2) 0.0851(14) Uani 1 1 d . . .
H21A H 0.3876 0.1352 0.9701 0.128 Uiso 1 1 calc R . .
H21B H 0.2914 0.1535 0.9205 0.128 Uiso 1 1 calc R . .
H21C H 0.3847 0.2229 0.9351 0.128 Uiso 1 1 calc R . .
C22 C 0.7730(2) 0.2897(2) 0.89642(15) 0.0505(8) Uani 1 1 d . . .
H22 H 0.7248 0.3405 0.8968 0.061 Uiso 1 1 calc R . .
C23 C 0.8761(3) 0.3108(3) 0.9358(2) 0.0786(13) Uani 1 1 d . . .
H23A H 0.8616 0.3149 0.9740 0.118 Uiso 1 1 calc R . .
H23B H 0.9043 0.3660 0.9250 0.118 Uiso 1 1 calc R . .
H23C H 0.9284 0.2651 0.9337 0.118 Uiso 1 1 calc R . .
C24 C 0.7959(3) 0.2811(3) 0.83767(19) 0.0846(14) Uani 1 1 d . . .
H24A H 0.8437 0.2321 0.8356 0.127 Uiso 1 1 calc R . .
H24B H 0.8297 0.3341 0.8272 0.127 Uiso 1 1 calc R . .
H24C H 0.7291 0.2716 0.8121 0.127 Uiso 1 1 calc R . .
C25 C 0.3702(2) 0.46120(18) 0.78231(12) 0.0366(6) Uani 1 1 d . . .
C26 C 0.2602(2) 0.46495(19) 0.78187(13) 0.0407(7) Uani 1 1 d . . .
C27 C 0.2066(2) 0.5411(2) 0.76363(14) 0.0482(8) Uani 1 1 d . . .
H27 H 0.1323 0.5455 0.7641 0.058 Uiso 1 1 calc R . .
C28 C 0.2593(3) 0.6097(2) 0.74500(15) 0.0540(9) Uani 1 1 d . . .
H28 H 0.2219 0.6614 0.7336 0.065 Uiso 1 1 calc R . .
C29 C 0.3664(3) 0.6037(2) 0.74277(15) 0.0513(8) Uani 1 1 d . . .
H29 H 0.4014 0.6507 0.7284 0.062 Uiso 1 1 calc R . .
C30 C 0.4246(2) 0.52978(19) 0.76132(14) 0.0430(7) Uani 1 1 d . . .
C31 C 0.2002(2) 0.3887(2) 0.80104(16) 0.0529(9) Uani 1 1 d . . .
H31 H 0.2477 0.3371 0.8029 0.063 Uiso 1 1 calc R . .
C32 C 0.1743(3) 0.4045(3) 0.85945(19) 0.0765(12) Uani 1 1 d . . .
H32A H 0.2405 0.4125 0.8857 0.115 Uiso 1 1 calc R . .
H32B H 0.1357 0.3546 0.8709 0.115 Uiso 1 1 calc R . .
H32C H 0.1301 0.4563 0.8591 0.115 Uiso 1 1 calc R . .
C33 C 0.0986(3) 0.3681(3) 0.7607(2) 0.0713(11) Uani 1 1 d . . .
H33A H 0.0481 0.4159 0.7603 0.107 Uiso 1 1 calc R . .
H33B H 0.0667 0.3152 0.7726 0.107 Uiso 1 1 calc R . .
H33C H 0.1156 0.3600 0.7232 0.107 Uiso 1 1 calc R . .
C34 C 0.5448(3) 0.5250(2) 0.76192(17) 0.0593(9) Uani 1 1 d . . .
H34 H 0.5649 0.4626 0.7627 0.071 Uiso 1 1 calc R . .
C35 C 0.5780(4) 0.5645(4) 0.7105(2) 0.1020(17) Uani 1 1 d . . .
H35A H 0.5343 0.5403 0.6772 0.153 Uiso 1 1 calc R . .
H35B H 0.6531 0.5514 0.7099 0.153 Uiso 1 1 calc R . .
H35C H 0.5681 0.6271 0.7111 0.153 Uiso 1 1 calc R . .
C36 C 0.6051(3) 0.5664(4) 0.8144(2) 0.0946(16) Uani 1 1 d . . .
H36A H 0.5915 0.6287 0.8135 0.142 Uiso 1 1 calc R . .
H36B H 0.6815 0.5560 0.8164 0.142 Uiso 1 1 calc R . .
H36C H 0.5811 0.5412 0.8471 0.142 Uiso 1 1 calc R . .
C37 C 0.3618(3) 0.6295(2) 0.88910(16) 0.0653(10) Uani 1 1 d . . .
H37A H 0.2840 0.6198 0.8825 0.078 Uiso 1 1 calc R . .
H37B H 0.3956 0.5855 0.8682 0.078 Uiso 1 1 calc R . .
C38 C 0.3875(3) 0.7195(2) 0.87099(17) 0.0668(10) Uani 1 1 d . . .
H38A H 0.4518 0.7190 0.8531 0.080 Uiso 1 1 calc R . .
H38B H 0.3274 0.7436 0.8445 0.080 Uiso 1 1 calc R . .
C39 C 0.4063(3) 0.7712(2) 0.92421(19) 0.0690(11) Uani 1 1 d . . .
H39A H 0.4807 0.7920 0.9323 0.083 Uiso 1 1 calc R . .
H39B H 0.3578 0.8215 0.9217 0.083 Uiso 1 1 calc R . .
C40 C 0.3836(4) 0.7093(2) 0.96803(17) 0.0706(11) Uani 1 1 d . . .
H40A H 0.4309 0.7207 1.0038 0.085 Uiso 1 1 calc R . .
H40B H 0.3088 0.7146 0.9739 0.085 Uiso 1 1 calc R . .
C41 C 0.7067(4) 0.6452(3) 0.9750(2) 0.0886(14) Uani 1 1 d D . .
H41A H 0.6933 0.6836 1.0056 0.106 Uiso 1 1 calc R . .
H41B H 0.6647 0.6663 0.9398 0.106 Uiso 1 1 calc R . .
C42 C 0.8205(4) 0.6445(4) 0.9711(3) 0.129(2) Uani 1 1 d D . .
H42A H 0.8314 0.6632 0.9336 0.155 Uiso 1 1 calc R . .
H42B H 0.8598 0.6843 0.9989 0.155 Uiso 1 1 calc R . .
C43 C 0.8573(4) 0.5598(4) 0.9813(3) 0.141(3) Uani 1 1 d D . .
H43A H 0.9055 0.5567 1.0175 0.169 Uiso 1 1 calc R . .
H43B H 0.8972 0.5410 0.9518 0.169 Uiso 1 1 calc R . .
C44 C 0.7681(3) 0.5056(3) 0.9821(3) 0.114(2) Uani 1 1 d D . .
H44A H 0.7813 0.4662 1.0145 0.136 Uiso 1 1 calc R . .
H44B H 0.7549 0.4703 0.9478 0.136 Uiso 1 1 calc R . .
C45 C 0.8294(5) 0.3606(3) 0.6190(3) 0.110(2) Uani 1 1 d . A 1
H45A H 0.8041 0.3686 0.5787 0.132 Uiso 1 1 calc R A 1
H45B H 0.9060 0.3754 0.6270 0.132 Uiso 1 1 calc R A 1
C46 C 0.7698(5) 0.4157(3) 0.6510(3) 0.1072(18) Uani 1 1 d . . .
H46A H 0.7225 0.4550 0.6263 0.129 Uiso 1 1 calc R A 1
H46B H 0.8184 0.4505 0.6782 0.129 Uiso 1 1 calc R A 1
C47 C 0.7063(5) 0.3546(3) 0.6801(3) 0.114(2) Uani 1 1 d . A .
H47A H 0.7031 0.3744 0.7185 0.137 Uiso 1 1 calc R . .
H47B H 0.6329 0.3486 0.6596 0.137 Uiso 1 1 calc R . .
C48 C 0.7628(5) 0.2756(3) 0.6806(3) 0.1068(18) Uani 1 1 d . A .
H48A H 0.8156 0.2705 0.7151 0.128 Uiso 1 1 calc R . .
H48B H 0.7132 0.2261 0.6787 0.128 Uiso 1 1 calc R . .
C49 C 0.4274(14) 0.5952(11) 0.5159(9) 0.147(5) Uani 0.50 1 d PD B -1
H49A H 0.3550 0.5958 0.4947 0.220 Uiso 0.50 1 calc PR B -1
H49B H 0.4644 0.6482 0.5083 0.220 Uiso 0.50 1 calc PR B -1
H49C H 0.4242 0.5916 0.5557 0.220 Uiso 0.50 1 calc PR B -1
C55 C 0.5036(7) 0.4574(7) 0.5381(4) 0.100(4) Uani 0.50 1 d PGD B -1
H55 H 0.4815 0.4611 0.5734 0.120 Uiso 0.50 1 calc PR B -1
C50 C 0.4818(7) 0.5246(6) 0.5002(5) 0.111(5) Uani 0.50 1 d PG B -1
C51 C 0.5142(7) 0.5191(8) 0.4485(4) 0.116(4) Uani 0.50 1 d PGD B -1
H51 H 0.4993 0.5651 0.4226 0.139 Uiso 0.50 1 calc PR B -1
C52 C 0.5684(7) 0.4465(10) 0.4348(4) 0.111(4) Uani 0.50 1 d PG B -1
H52 H 0.5906 0.4428 0.3995 0.133 Uiso 0.50 1 calc PR B -1
C53 C 0.5903(8) 0.3793(7) 0.4727(6) 0.147(5) Uani 0.50 1 d PG B -1
H53 H 0.6273 0.3296 0.4633 0.176 Uiso 0.50 1 calc PR B -1
C54 C 0.5578(8) 0.3847(6) 0.5244(5) 0.116(4) Uani 0.50 1 d PG B -1
H54 H 0.5727 0.3388 0.5503 0.139 Uiso 0.50 1 calc PR B -1

loop_
_atom_site_aniso_label
_atom_site_aniso_U_11
_atom_site_aniso_U_22
_atom_site_aniso_U_33
_atom_site_aniso_U_23
_atom_site_aniso_U_13
_atom_site_aniso_U_12
Sm 0.04471(11) 0.03536(11) 0.03428(12) -0.00233(11) 0.00405(8) 0.00469(10)
Ga 0.05203(18) 0.03950(18) 0.03161(19) -0.00485(15) -0.00028(14) 0.01380(14)
O1 0.0711(13) 0.0429(12) 0.0394(13) -0.0003(10) 0.0017(10) 0.0150(11)
O2 0.0596(14) 0.0528(14) 0.090(2) -0.0110(14) 0.0235(13) -0.0057(12)
O3 0.195(4) 0.067(2) 0.147(4) -0.007(2) 0.104(3) 0.004(2)
N1 0.0406(11) 0.0345(12) 0.0327(14) -0.0022(11) -0.0001(10) 0.0093(10)
N2 0.0419(12) 0.0334(12) 0.0317(13) -0.0010(10) 0.0011(10) 0.0088(10)
C1 0.0343(13) 0.0352(14) 0.0328(16) -0.0022(12) 0.0055(11) 0.0008(11)
C2 0.0325(12) 0.0337(14) 0.0327(16) -0.0006(12) 0.0018(11) 0.0013(11)
C3 0.0322(13) 0.0365(15) 0.0350(16) 0.0008(13) 0.0046(11) -0.0049(11)
C4 0.0457(15) 0.0456(17) 0.0381(18) 0.0017(14) 0.0038(13) -0.0039(13)
C5 0.0537(18) 0.063(2) 0.0345(18) 0.0045(16) -0.0007(14) -0.0085(16)
C6 0.0607(18) 0.061(2) 0.0333(18) -0.0094(16) 0.0071(14) -0.0120(17)
C7 0.0451(15) 0.0488(18) 0.0365(18) -0.0083(14) 0.0117(13) -0.0120(13)
C8 0.0550(17) 0.0484(18) 0.047(2) -0.0174(16) 0.0187(15) -0.0089(15)
C9 0.0495(16) 0.0377(16) 0.057(2) -0.0111(16) 0.0163(15) -0.0006(14)
C10 0.0435(15) 0.0381(16) 0.0457(19) -0.0059(14) 0.0089(13) 0.0014(13)
C11 0.0345(13) 0.0358(15) 0.0366(17) -0.0037(13) 0.0071(11) -0.0017(11)
C12 0.0359(13) 0.0376(15) 0.0347(17) -0.0027(13) 0.0080(11) -0.0065(11)
C13 0.0450(15) 0.0386(15) 0.0300(16) -0.0055(13) 0.0016(12) 0.0139(12)
C14 0.0549(16) 0.0414(16) 0.0323(17) -0.0028(14) 0.0070(13) 0.0094(14)
C15 0.079(2) 0.0436(18) 0.048(2) 0.0081(16) 0.0069(17) 0.0149(17)
C16 0.080(2) 0.065(2) 0.050(2) 0.0084(19) -0.0035(19) 0.031(2)
C17 0.0538(18) 0.066(2) 0.055(2) -0.0025(19) -0.0067(16) 0.0237(18)
C18 0.0426(15) 0.0475(17) 0.0386(18) -0.0096(14) 0.0015(13) 0.0149(13)
C19 0.0566(18) 0.0451(18) 0.048(2) 0.0031(15) 0.0036(15) -0.0010(15)
C20 0.088(3) 0.051(2) 0.070(3) 0.0014(18) -0.001(2) -0.0144(18)
C21 0.064(2) 0.086(3) 0.110(4) -0.023(3) 0.029(2) -0.005(2)
C22 0.0418(15) 0.0523(19) 0.055(2) -0.0106(16) 0.0009(14) 0.0061(14)
C23 0.053(2) 0.080(3) 0.094(3) -0.018(2) -0.015(2) 0.0037(19)
C24 0.090(3) 0.099(3) 0.069(3) -0.015(3) 0.025(2) -0.039(3)
C25 0.0436(15) 0.0341(14) 0.0304(16) -0.0025(12) 0.0010(12) 0.0058(12)
C26 0.0409(15) 0.0382(15) 0.0401(18) -0.0018(13) -0.0019(13) 0.0037(12)
C27 0.0414(15) 0.0445(17) 0.054(2) 0.0008(16) -0.0060(14) 0.0090(14)
C28 0.0634(19) 0.0380(18) 0.054(2) 0.0034(16) -0.0091(16) 0.0131(15)
C29 0.070(2) 0.0365(17) 0.046(2) 0.0066(15) 0.0045(16) -0.0018(15)
C30 0.0498(16) 0.0383(15) 0.0411(18) -0.0037(13) 0.0082(14) 0.0014(13)
C31 0.0434(16) 0.0436(18) 0.072(3) 0.0085(17) 0.0109(15) 0.0044(14)
C32 0.072(2) 0.084(3) 0.075(3) 0.020(2) 0.017(2) -0.006(2)
C33 0.059(2) 0.057(2) 0.095(3) -0.010(2) 0.006(2) -0.0083(18)
C34 0.0570(19) 0.0475(19) 0.079(3) -0.0016(18) 0.0277(18) -0.0040(15)
C35 0.101(3) 0.104(4) 0.117(5) 0.020(3) 0.065(3) -0.003(3)
C36 0.050(2) 0.120(4) 0.113(4) -0.031(3) 0.011(2) -0.016(2)
C37 0.094(3) 0.052(2) 0.047(2) -0.0025(17) 0.0030(19) 0.0098(19)
C38 0.088(3) 0.062(2) 0.053(2) 0.0130(19) 0.0219(19) 0.017(2)
C39 0.076(2) 0.048(2) 0.082(3) 0.000(2) 0.008(2) -0.0014(18)
C40 0.107(3) 0.056(2) 0.046(2) -0.0032(18) 0.004(2) 0.021(2)
C41 0.096(3) 0.062(3) 0.116(4) 0.005(3) 0.043(3) -0.007(2)
C42 0.083(3) 0.107(4) 0.202(8) 0.034(5) 0.038(4) -0.026(3)
C43 0.077(3) 0.145(6) 0.215(8) 0.062(6) 0.071(4) 0.017(4)
C44 0.068(2) 0.084(3) 0.194(7) -0.034(4) 0.035(3) 0.008(3)
C45 0.115(4) 0.079(3) 0.155(6) 0.022(3) 0.079(4) 0.008(3)
C46 0.148(5) 0.060(3) 0.125(5) -0.011(3) 0.057(4) -0.009(3)
C47 0.126(4) 0.090(4) 0.146(6) 0.029(4) 0.079(4) 0.023(3)
C48 0.142(4) 0.075(3) 0.122(5) 0.000(3) 0.078(4) -0.003(3)
C49 0.072(5) 0.095(9) 0.261(14) -0.016(8) -0.011(7) -0.019(5)
C55 0.085(7) 0.112(10) 0.097(11) 0.029(8) -0.006(7) -0.050(7)
C50 0.034(7) 0.077(9) 0.211(16) -0.013(11) -0.011(8) -0.018(5)
C51 0.087(6) 0.133(9) 0.117(9) 0.041(7) -0.018(5) -0.047(6)
C52 0.074(6) 0.172(13) 0.083(8) -0.009(9) -0.001(5) -0.049(8)
C53 0.072(5) 0.095(9) 0.261(14) -0.016(8) -0.011(7) -0.019(5)
C54 0.087(6) 0.133(9) 0.117(9) 0.041(7) -0.018(5) -0.047(6)

loop_
_atom_type_symbol
_atom_type_description
_atom_type_scat_dispersion_real
_atom_type_scat_dispersion_imag
_atom_type_scat_source
C C 0.0033 0.0016 'International Tables Vol C Tables 4.2.6.8 and 6.1.1.4'
H H 0.0000 0.0000 'International Tables Vol C Tables 4.2.6.8 and 6.1.1.4'
Ga Ga 0.2307 1.6083 'International Tables Vol C Tables 4.2.6.8 and 6.1.1.4'
N N 0.0061 0.0033 'International Tables Vol C Tables 4.2.6.8 and 6.1.1.4'
O O 0.0106 0.0060 'International Tables Vol C Tables 4.2.6.8 and 6.1.1.4'
Sm Sm -0.1638 3.4418 'International Tables Vol C Tables 4.2.6.8 and 6.1.1.4'

loop_
_geom_angle_atom_site_label_1
_geom_angle_atom_site_label_2
_geom_angle_atom_site_label_3
_geom_angle
_geom_angle_site_symmetry_1
_geom_angle_site_symmetry_3
O2 Sm O2 180.0 3_667 .
O2 Sm O1 88.47(8) 3_667 .
O2 Sm O1 91.53(8) . .
O2 Sm O1 91.52(8) 3_667 3_667
O2 Sm O1 88.47(8) . 3_667
O1 Sm O1 180.000(1) . 3_667
O2 Sm Ga 89.75(6) 3_667 .
O2 Sm Ga 90.25(6) . .
O1 Sm Ga 93.89(5) . .
O1 Sm Ga 86.11(5) 3_667 .
O2 Sm Ga 90.25(6) 3_667 3_667
O2 Sm Ga 89.75(6) . 3_667
O1 Sm Ga 86.11(5) . 3_667
O1 Sm Ga 93.89(5) 3_667 3_667
Ga Sm Ga 180.0 . 3_667
N2 Ga N1 83.89(9) . .
N2 Ga Sm 135.16(7) . .
N1 Ga Sm 140.80(7) . .
C37 O1 C40 103.9(3) . .
C37 O1 Sm 127.76(19) . .
C40 O1 Sm 128.2(2) . .
C41 O2 C44 107.5(3) . .
C41 O2 Sm 129.1(2) . .
C44 O2 Sm 123.2(2) . .
C45 O3 C48 109.0(4) . .
C1 N1 C13 120.3(2) . .
C1 N1 Ga 111.08(17) . .
C13 N1 Ga 128.41(19) . .
C2 N2 C25 121.2(2) . .
C2 N2 Ga 111.81(17) . .
C25 N2 Ga 126.90(18) . .
N1 C1 C2 116.7(2) . .
N1 C1 C11 134.0(2) . .
C2 C1 C11 109.3(2) . .
N2 C2 C1 116.5(2) . .
N2 C2 C3 134.1(2) . .
C1 C2 C3 109.4(2) . .
C4 C3 C12 117.2(3) . .
C4 C3 C2 137.5(3) . .
C12 C3 C2 105.3(2) . .
C3 C4 C5 118.9(3) . .
C6 C5 C4 122.7(3) . .
C5 C6 C7 119.8(3) . .
C12 C7 C6 116.7(3) . .
C12 C7 C8 116.2(3) . .
C6 C7 C8 127.1(3) . .
C9 C8 C7 119.7(3) . .
C8 C9 C10 123.2(3) . .
C11 C10 C9 118.6(3) . .
C10 C11 C12 117.5(3) . .
C10 C11 C1 137.0(3) . .
C12 C11 C1 105.5(2) . .
C7 C12 C11 124.8(3) . .
C7 C12 C3 124.6(3) . .
C11 C12 C3 110.5(2) . .
C14 C13 C18 120.9(3) . .
C14 C13 N1 119.9(2) . .
C18 C13 N1 119.1(3) . .
C15 C14 C13 118.4(3) . .
C15 C14 C19 120.2(3) . .
C13 C14 C19 121.4(3) . .
C16 C15 C14 120.7(3) . .
C17 C16 C15 120.6(3) . .
C16 C17 C18 121.3(3) . .
C17 C18 C13 118.0(3) . .
C17 C18 C22 121.0(3) . .
C13 C18 C22 121.0(3) . .
C14 C19 C20 113.9(3) . .
C14 C19 C21 110.2(3) . .
C20 C19 C21 109.7(3) . .
C24 C22 C18 112.0(3) . .
C24 C22 C23 109.5(3) . .
C18 C22 C23 114.1(3) . .
C26 C25 C30 121.1(3) . .
C26 C25 N2 119.4(3) . .
C30 C25 N2 119.4(2) . .
C27 C26 C25 118.3(3) . .
C27 C26 C31 120.6(3) . .
C25 C26 C31 121.2(3) . .
C28 C27 C26 121.2(3) . .
C27 C28 C29 120.2(3) . .
C28 C29 C30 121.2(3) . .
C29 C30 C25 118.0(3) . .
C29 C30 C34 121.3(3) . .
C25 C30 C34 120.7(3) . .
C26 C31 C33 112.4(3) . .
C26 C31 C32 110.9(3) . .
C33 C31 C32 110.1(3) . .
C35 C34 C36 110.7(4) . .
C35 C34 C30 112.7(4) . .
C36 C34 C30 110.8(3) . .
O1 C37 C38 105.9(3) . .
C39 C38 C37 104.5(3) . .
C40 C39 C38 104.5(3) . .
O1 C40 C39 105.6(3) . .
O2 C41 C42 106.9(4) . .
C43 C42 C41 107.5(4) . .
C42 C43 C44 108.2(4) . .
C43 C44 O2 108.2(4) . .
O3 C45 C46 107.8(4) . .
C45 C46 C47 104.7(4) . .
C48 C47 C46 103.7(4) . .
O3 C48 C47 106.9(5) . .
C50 C55 C54 120.0 . .
C49 C50 C55 117.7(7) . .
C49 C50 C51 122.3(7) . .
C55 C50 C51 120.0 . .
C50 C51 C52 120.0 . .
C53 C52 C51 120.0 . .
C52 C53 C54 120.0 . .
C53 C54 C55 120.0 . .

loop_
_geom_bond_atom_site_label_1
_geom_bond_atom_site_label_2
_geom_bond_distance
_geom_bond_site_symmetry_2
Sm O2 2.522(2) 3_667
Sm O2 2.522(2) .
Sm O1 2.525(2) .
Sm O1 2.526(2) 3_667
Sm Ga 3.3467(3) .
Sm Ga 3.3467(3) 3_667
Ga N2 1.952(2) .
Ga N1 1.968(2) .
O1 C37 1.435(4) .
O1 C40 1.441(4) .
O2 C41 1.421(5) .
O2 C44 1.429(5) .
O3 C45 1.379(6) .
O3 C48 1.400(6) .
N1 C1 1.380(4) .
N1 C13 1.432(3) .
N2 C2 1.377(4) .
N2 C25 1.432(3) .
C1 C2 1.386(4) .
C1 C11 1.463(4) .
C2 C3 1.457(4) .
C3 C4 1.377(4) .
C3 C12 1.439(4) .
C4 C5 1.427(5) .
C5 C6 1.375(5) .
C6 C7 1.424(5) .
C7 C12 1.378(4) .
C7 C8 1.434(4) .
C8 C9 1.357(5) .
C9 C10 1.421(4) .
C10 C11 1.379(4) .
C11 C12 1.423(4) .
C13 C14 1.405(4) .
C13 C18 1.419(4) .
C14 C15 1.398(4) .
C14 C19 1.522(4) .
C15 C16 1.385(5) .
C16 C17 1.366(5) .
C17 C18 1.398(5) .
C18 C22 1.518(5) .
C19 C20 1.526(5) .
C19 C21 1.534(5) .
C22 C24 1.513(5) .
C22 C23 1.531(4) .
C25 C26 1.402(4) .
C25 C30 1.409(4) .
C26 C27 1.399(4) .
C26 C31 1.521(4) .
C27 C28 1.374(5) .
C28 C29 1.378(5) .
C29 C30 1.399(4) .
C30 C34 1.530(4) .
C31 C33 1.526(5) .
C31 C32 1.532(6) .
C34 C35 1.516(6) .
C34 C36 1.522(6) .
C37 C38 1.514(5) .
C38 C39 1.510(6) .
C39 C40 1.498(6) .
C41 C42 1.468(6) .
C42 C43 1.402(7) .
C43 C44 1.415(6) .
C45 C46 1.452(7) .
C46 C47 1.497(7) .
C47 C48 1.419(7) .
C49 C50 1.382(17) .
C55 C50 1.3900 .
C55 C54 1.3900 .
C50 C51 1.3900 .
C51 C52 1.3900 .
C52 C53 1.3900 .
C53 C54 1.3900 .
